data_2232347
loop_
_publ_author_name
'Qiu, Yu-E'

_publ_section_title
;
 Poly[(\m~3~-biphenyl-3,3'-dicarboxylato)(1,10-phenanthroline)cadmium]
;
_journal_coeditor_code IM2322
_journal_issue 11
_journal_name_full 'Acta Crystallographica Section E'
_journal_page_first m1557
_journal_paper_doi 10.1107/S1600536811042085
_journal_volume 67
_journal_year 2011
_chemical_formula_iupac '[Cd (C14 H8 O4) (C12 H8 N2)]'
_chemical_formula_moiety 'C26 H16 Cd N2 O4'
_chemical_formula_sum 'C26 H16 Cd N2 O4'
_chemical_formula_weight 532.81
_chemical_name_systematic
;
Poly[(\m~3~-biphenyl-3,3'-dicarboxylato)(1,10-phenanthroline)cadmium]
;
_space_group_IT_number 15
_symmetry_cell_setting monoclinic
_symmetry_space_group_name_Hall '-C 2yc'
_symmetry_space_group_name_H-M 'C 1 2/c 1'
_atom_sites_solution_hydrogens geom
_atom_sites_solution_primary direct
_atom_sites_solution_secondary difmap
_cell_angle_alpha 90.00
_cell_angle_beta 127.4110(10)
_cell_angle_gamma 90.00
_cell_formula_units_Z 8
_cell_length_a 26.1947(17)
_cell_length_b 9.7258(5)
_cell_length_c 21.2247(14)
_cell_measurement_reflns_used 4252
_cell_measurement_temperature 296(2)
_cell_measurement_theta_max 26.63
_cell_measurement_theta_min 2.31
_cell_volume 4295.0(5)
_computing_cell_refinement 'SAINT (Bruker, 2007)'
_computing_data_collection 'APEX2 (Bruker, 2007)'
_computing_data_reduction 'SAINT (Bruker, 2007)'
_computing_molecular_graphics 'SHELXTL (Sheldrick, 2008)'
_computing_publication_material 'WinGX (Farrugia, 1999)'
_computing_structure_refinement 'SHELXL97 (Sheldrick, 2008)'
_computing_structure_solution 'SIR97 (Altomare <i>et al.</i>, 1999)'
_diffrn_ambient_temperature 296(2)
_diffrn_measured_fraction_theta_full 0.993
_diffrn_measured_fraction_theta_max 0.993
_diffrn_measurement_device_type 'Bruker APEXII CCD area-detector'
_diffrn_measurement_method '\f and \w'
_diffrn_radiation_monochromator graphite
_diffrn_radiation_source 'fine-focus sealed tube'
_diffrn_radiation_type MoK\a
_diffrn_radiation_wavelength 0.71073
_diffrn_reflns_av_R_equivalents 0.0285
_diffrn_reflns_av_sigmaI/netI 0.0331
_diffrn_reflns_limit_h_max 34
_diffrn_reflns_limit_h_min -33
_diffrn_reflns_limit_k_max 12
_diffrn_reflns_limit_k_min -12
_diffrn_reflns_limit_l_max 27
_diffrn_reflns_limit_l_min -22
_diffrn_reflns_number 12984
_diffrn_reflns_theta_full 27.51
_diffrn_reflns_theta_max 27.51
_diffrn_reflns_theta_min 1.96
_exptl_absorpt_coefficient_mu 1.054
_exptl_absorpt_correction_T_max 0.8866
_exptl_absorpt_correction_T_min 0.8043
_exptl_absorpt_correction_type multi-scan
_exptl_absorpt_process_details '(SADABS; Bruker, 2001)'
_exptl_crystal_colour colorless
_exptl_crystal_density_diffrn 1.648
_exptl_crystal_density_method 'not measured'
_exptl_crystal_description block
_exptl_crystal_F_000 2128
_exptl_crystal_size_max 0.22
_exptl_crystal_size_mid 0.16
_exptl_crystal_size_min 0.12
_refine_diff_density_max 0.675
_refine_diff_density_min -0.390
_refine_ls_extinction_method none
_refine_ls_goodness_of_fit_ref 1.039
_refine_ls_hydrogen_treatment constr
_refine_ls_matrix_type full
_refine_ls_number_parameters 298
_refine_ls_number_reflns 4902
_refine_ls_number_restraints 20
_refine_ls_restrained_S_all 1.148
_refine_ls_R_factor_all 0.0478
_refine_ls_R_factor_gt 0.0328
_refine_ls_shift/su_max 0.002
_refine_ls_shift/su_mean 0.000
_refine_ls_structure_factor_coef Fsqd
_refine_ls_weighting_details 'calc w=1/[\s^2^(Fo^2^)+(0.0264P)^2^+5.2631P] where P=(Fo^2^+2Fc^2^)/3'
_refine_ls_weighting_scheme calc
_refine_ls_wR_factor_gt 0.0683
_refine_ls_wR_factor_ref 0.0745
_reflns_number_gt 3799
_reflns_number_total 4902
_reflns_threshold_expression I>2\s(I)
_cod_data_source_file im2322.cif
_cod_data_source_block I
_cod_original_sg_symbol_H-M 'C 2/c'
_cod_database_code 2232347
_cod_database_fobs_code 2232347

loop_
_symmetry_equiv_pos_as_xyz
'x, y, z'
'-x, y, -z+1/2'
'x+1/2, y+1/2, z'
'-x+1/2, y+1/2, -z+1/2'
'-x, -y, -z'
'x, -y, z-1/2'
'-x+1/2, -y+1/2, -z'
'x+1/2, -y+1/2, z-1/2'

loop_
_atom_site_type_symbol
_atom_site_label
_atom_site_fract_x
_atom_site_fract_y
_atom_site_fract_z
_atom_site_U_iso_or_equiv
_atom_site_adp_type
_atom_site_calc_flag
_atom_site_refinement_flags
_atom_site_occupancy
_atom_site_symmetry_multiplicity
Cd Cd1 0.576743(12) 0.54986(2) 0.356955(13) 0.03981(9) Uani d U 1 1
O O4 0.58387(13) 0.7247(2) 0.43196(14) 0.0562(6) Uani d . 1 1
O O2 0.53633(12) 1.4416(2) 0.71597(14) 0.0510(6) Uani d . 1 1
N N1 0.55605(13) 0.3153(3) 0.35361(14) 0.0391(6) Uani d . 1 1
N N2 0.66457(14) 0.4227(3) 0.38232(16) 0.0462(7) Uani d . 1 1
O O1 0.60664(16) 1.2882(2) 0.80000(16) 0.0743(9) Uani d . 1 1
O O3 0.63552(15) 0.5452(3) 0.50456(15) 0.0715(8) Uani d U 1 1
C C8 0.63079(16) 0.9542(3) 0.62890(18) 0.0419(7) Uani d . 1 1
C C22 0.7643(2) 0.2526(5) 0.4166(2) 0.0690(11) Uani d . 1 1
H H22 0.7980 0.1969 0.4287 0.083 Uiso calc R 1 1
C C15 0.50313(17) 0.2623(4) 0.33813(19) 0.0493(8) Uani d . 1 1
H H15 0.4707 0.3218 0.3267 0.059 Uiso calc R 1 1
C C9 0.61051(15) 0.8739(3) 0.56284(18) 0.0384(7) Uani d . 1 1
H H9 0.5779 0.9068 0.5125 0.046 Uiso calc R 1 1
C C6 0.60253(15) 1.1531(3) 0.67908(18) 0.0378(7) Uani d . 1 1
H H6 0.6193 1.1044 0.7256 0.045 Uiso calc R 1 1
C C25 0.66020(16) 0.2840(3) 0.38477(18) 0.0429(8) Uani d . 1 1
C C7 0.57685(16) 1.2827(3) 0.66989(18) 0.0398(7) Uani d . 1 1
C C5 0.60382(15) 1.0940(3) 0.62004(18) 0.0372(7) Uani d . 1 1
C C21 0.70931(19) 0.1938(4) 0.4015(2) 0.0540(9) Uani d . 1 1
C C26 0.60325(16) 0.2285(3) 0.37016(17) 0.0410(7) Uani d . 1 1
C C24 0.71735(19) 0.4739(4) 0.3960(2) 0.0607(10) Uani d . 1 1
H H24 0.7207 0.5686 0.3937 0.073 Uiso calc R 1 1
C C14 0.61750(17) 0.6662(3) 0.4976(2) 0.0462(8) Uani d U 1 1
C C10 0.63737(18) 0.7474(4) 0.5699(2) 0.0510(9) Uani d . 1 1
C C23 0.7685(2) 0.3906(5) 0.4137(2) 0.0713(12) Uani d . 1 1
H H23 0.8049 0.4303 0.4234 0.086 Uiso calc R 1 1
C C2 0.5534(2) 1.3575(4) 0.6021(2) 0.0577(10) Uani d . 1 1
H H2 0.5363 1.4447 0.5957 0.069 Uiso calc R 1 1
C C1 0.57283(18) 1.3394(3) 0.7327(2) 0.0475(8) Uani d . 1 1
C C3 0.5556(2) 1.3028(4) 0.5438(2) 0.0668(12) Uani d . 1 1
H H3 0.5407 1.3539 0.4986 0.080 Uiso calc R 1 1
C C17 0.5397(2) 0.0336(4) 0.3544(2) 0.0605(11) Uani d . 1 1
H H17 0.5336 -0.0606 0.3544 0.073 Uiso calc R 1 1
C C4 0.57985(18) 1.1717(4) 0.5526(2) 0.0513(9) Uani d . 1 1
H H4 0.5801 1.1351 0.5123 0.062 Uiso calc R 1 1
C C16 0.4936(2) 0.1214(4) 0.3381(2) 0.0600(10) Uani d . 1 1
H H16 0.4555 0.0885 0.3270 0.072 Uiso calc R 1 1
C C19 0.6478(2) -0.0034(4) 0.3886(2) 0.0646(11) Uani d . 1 1
H H19 0.6439 -0.0982 0.3901 0.078 Uiso calc R 1 1
C C11 0.6841(3) 0.6979(5) 0.6435(3) 0.0999(17) Uani d U 1 1
H H11 0.7014 0.6111 0.6491 0.120 Uiso calc R 1 1
C C18 0.59693(19) 0.0839(3) 0.37142(19) 0.0505(9) Uani d . 1 1
C C13 0.6786(2) 0.9026(5) 0.7021(2) 0.0867(16) Uani d . 1 1
H H13 0.6926 0.9536 0.7470 0.104 Uiso calc R 1 1
C C12 0.7065(3) 0.7767(6) 0.7108(3) 0.118(2) Uani d U 1 1
H H12 0.7399 0.7446 0.7610 0.142 Uiso calc R 1 1
C C20 0.7008(2) 0.0496(4) 0.4026(2) 0.0659(11) Uani d . 1 1
H H20 0.7332 -0.0095 0.4135 0.079 Uiso calc R 1 1

loop_
_atom_site_aniso_label
_atom_site_aniso_U_11
_atom_site_aniso_U_22
_atom_site_aniso_U_33
_atom_site_aniso_U_12
_atom_site_aniso_U_13
_atom_site_aniso_U_23
Cd1 0.05906(17) 0.02976(12) 0.03860(14) -0.00476(11) 0.03382(12) -0.00224(10)
O4 0.0822(18) 0.0413(13) 0.0422(14) 0.0027(13) 0.0362(14) -0.0058(11)
O2 0.0564(15) 0.0473(13) 0.0569(15) 0.0043(12) 0.0383(13) -0.0115(11)
N1 0.0439(15) 0.0375(14) 0.0341(14) -0.0049(12) 0.0227(12) 0.0023(11)
N2 0.0523(17) 0.0492(17) 0.0444(16) -0.0107(14) 0.0332(14) -0.0059(13)
O1 0.145(3) 0.0429(14) 0.0609(17) 0.0272(16) 0.0757(19) 0.0103(12)
O3 0.107(2) 0.0565(13) 0.0489(9) 0.0251(13) 0.0461(13) 0.0007(11)
C8 0.0485(19) 0.0465(18) 0.0372(17) 0.0058(16) 0.0295(15) -0.0008(15)
C22 0.066(3) 0.094(3) 0.058(2) 0.010(3) 0.043(2) -0.002(2)
C15 0.055(2) 0.049(2) 0.046(2) -0.0103(17) 0.0320(18) 0.0016(16)
C9 0.0429(18) 0.0410(17) 0.0334(16) 0.0023(14) 0.0243(14) -0.0009(13)
C6 0.0468(18) 0.0352(15) 0.0384(17) -0.0041(14) 0.0295(15) -0.0034(13)
C25 0.052(2) 0.0461(19) 0.0315(17) -0.0015(16) 0.0260(16) -0.0051(14)
C7 0.0506(19) 0.0361(16) 0.0413(17) -0.0006(14) 0.0324(16) -0.0045(14)
C5 0.0402(17) 0.0390(16) 0.0388(17) -0.0025(13) 0.0273(15) -0.0064(13)
C21 0.061(2) 0.067(2) 0.0387(19) 0.0051(19) 0.0325(18) -0.0048(17)
C26 0.054(2) 0.0372(17) 0.0282(16) -0.0054(15) 0.0231(15) -0.0034(13)
C24 0.065(3) 0.066(3) 0.061(2) -0.016(2) 0.044(2) -0.0065(19)
C14 0.061(2) 0.0433(14) 0.0453(19) 0.0021(16) 0.0380(18) -0.0038(15)
C10 0.068(2) 0.0494(19) 0.0386(18) 0.0156(18) 0.0343(18) 0.0033(15)
C23 0.056(3) 0.103(4) 0.070(3) -0.008(2) 0.046(2) -0.003(3)
C2 0.086(3) 0.0426(19) 0.056(2) 0.0179(19) 0.049(2) 0.0063(17)
C1 0.074(2) 0.0332(17) 0.053(2) -0.0027(17) 0.048(2) -0.0059(16)
C3 0.107(3) 0.057(2) 0.053(2) 0.024(2) 0.057(2) 0.0156(18)
C17 0.083(3) 0.039(2) 0.048(2) -0.019(2) 0.034(2) -0.0024(16)
C4 0.071(2) 0.053(2) 0.0431(19) 0.0113(18) 0.0417(19) -0.0005(16)
C16 0.071(3) 0.055(2) 0.050(2) -0.024(2) 0.035(2) -0.0018(18)
C19 0.093(3) 0.0386(19) 0.055(2) 0.006(2) 0.041(2) -0.0048(17)
C11 0.136(4) 0.084(3) 0.060(3) 0.060(3) 0.050(3) 0.004(2)
C18 0.072(3) 0.0370(17) 0.0343(18) -0.0015(17) 0.0277(18) -0.0024(14)
C13 0.112(4) 0.089(3) 0.037(2) 0.051(3) 0.034(2) -0.002(2)
C12 0.150(4) 0.109(3) 0.056(3) 0.073(3) 0.042(3) 0.006(2)
C20 0.088(3) 0.056(2) 0.054(2) 0.023(2) 0.043(2) -0.0011(19)

loop_
_atom_type_symbol
_atom_type_description
_atom_type_scat_dispersion_real
_atom_type_scat_dispersion_imag
_atom_type_scat_source
C C 0.0033 0.0016 'International Tables Vol C Tables 4.2.6.8 and 6.1.1.4'
H H 0.0000 0.0000 'International Tables Vol C Tables 4.2.6.8 and 6.1.1.4'
N N 0.0061 0.0033 'International Tables Vol C Tables 4.2.6.8 and 6.1.1.4'
O O 0.0106 0.0060 'International Tables Vol C Tables 4.2.6.8 and 6.1.1.4'
Cd Cd -0.8075 1.2024 'International Tables Vol C Tables 4.2.6.8 and 6.1.1.4'

loop_
_geom_angle_atom_site_label_1
_geom_angle_atom_site_label_2
_geom_angle_atom_site_label_3
_geom_angle_site_symmetry_1
_geom_angle_site_symmetry_3
_geom_angle
O4 Cd1 N1 . . 132.46(9)
O4 Cd1 N2 . . 125.46(10)
N1 Cd1 N2 . . 70.87(9)
O4 Cd1 O2 . 5_676 88.24(9)
N1 Cd1 O2 . 5_676 80.75(9)
N2 Cd1 O2 . 5_676 145.46(8)
O4 Cd1 O1 . 6_575 87.04(9)
N1 Cd1 O1 . 6_575 140.34(9)
N2 Cd1 O1 . 6_575 83.53(10)
O2 Cd1 O1 5_676 6_575 108.10(10)
O4 Cd1 O2 . 6_575 127.82(8)
N1 Cd1 O2 . 6_575 94.27(8)
N2 Cd1 O2 . 6_575 86.32(8)
O2 Cd1 O2 5_676 6_575 76.36(8)
O1 Cd1 O2 6_575 6_575 53.28(8)
O4 Cd1 O3 . . 53.83(8)
N1 Cd1 O3 . . 88.58(8)
N2 Cd1 O3 . . 86.12(9)
O2 Cd1 O3 5_676 . 113.01(9)
O1 Cd1 O3 6_575 . 120.11(10)
O2 Cd1 O3 6_575 . 170.56(9)
O4 Cd1 C14 . . 26.82(9)
N1 Cd1 C14 . . 111.54(9)
N2 Cd1 C14 . . 106.69(10)
O2 Cd1 C14 5_676 . 101.72(9)
O1 Cd1 C14 6_575 . 104.46(9)
O2 Cd1 C14 6_575 . 153.63(9)
O3 Cd1 C14 . . 27.01(9)
C14 O4 Cd1 . . 98.26(19)
C1 O2 Cd1 . 5_676 129.8(2)
C1 O2 Cd1 . 6_576 89.51(19)
Cd1 O2 Cd1 5_676 6_576 103.50(8)
C15 N1 C26 . . 118.5(3)
C15 N1 Cd1 . . 125.3(2)
C26 N1 Cd1 . . 116.2(2)
C24 N2 C25 . . 117.8(3)
C24 N2 Cd1 . . 126.5(3)
C25 N2 Cd1 . . 115.8(2)
C1 O1 Cd1 . 6_576 95.4(2)
C14 O3 Cd1 . . 86.2(2)
C13 C8 C9 . . 117.5(3)
C13 C8 C5 . . 121.0(3)
C9 C8 C5 . . 121.4(3)
C23 C22 C21 . . 119.9(4)
C23 C22 H22 . . 120.1
C21 C22 H22 . . 120.1
N1 C15 C16 . . 123.1(4)
N1 C15 H15 . . 118.5
C16 C15 H15 . . 118.5
C10 C9 C8 . . 122.1(3)
C10 C9 H9 . . 118.9
C8 C9 H9 . . 118.9
C7 C6 C5 . . 121.5(3)
C7 C6 H6 . . 119.3
C5 C6 H6 . . 119.3
N2 C25 C21 . . 122.8(3)
N2 C25 C26 . . 117.9(3)
C21 C25 C26 . . 119.4(3)
C2 C7 C6 . . 119.8(3)
C2 C7 C1 . . 120.3(3)
C6 C7 C1 . . 119.9(3)
C4 C5 C6 . . 117.3(3)
C4 C5 C8 . . 120.7(3)
C6 C5 C8 . . 122.0(3)
C22 C21 C25 . . 117.3(4)
C22 C21 C20 . . 123.4(4)
C25 C21 C20 . . 119.3(4)
N1 C26 C18 . . 121.6(3)
N1 C26 C25 . . 119.2(3)
C18 C26 C25 . . 119.2(3)
N2 C24 C23 . . 122.6(4)
N2 C24 H24 . . 118.7
C23 C24 H24 . . 118.7
O3 C14 O4 . . 121.7(3)
O3 C14 C10 . . 120.2(3)
O4 C14 C10 . . 118.1(3)
O3 C14 Cd1 . . 66.77(18)
O4 C14 Cd1 . . 54.92(16)
C10 C14 Cd1 . . 172.8(2)
C11 C10 C9 . . 118.9(3)
C11 C10 C14 . . 119.8(3)
C9 C10 C14 . . 121.2(3)
C22 C23 C24 . . 119.6(4)
C22 C23 H23 . . 120.2
C24 C23 H23 . . 120.2
C3 C2 C7 . . 119.8(3)
C3 C2 H2 . . 120.1
C7 C2 H2 . . 120.1
O1 C1 O2 . . 121.8(3)
O1 C1 C7 . . 119.2(3)
O2 C1 C7 . . 119.0(3)
C2 C3 C4 . . 120.0(3)
C2 C3 H3 . . 120.0
C4 C3 H3 . . 120.0
C16 C17 C18 . . 120.0(3)
C16 C17 H17 . . 120.0
C18 C17 H17 . . 120.0
C3 C4 C5 . . 121.5(3)
C3 C4 H4 . . 119.2
C5 C4 H4 . . 119.2
C17 C16 C15 . . 119.5(4)
C17 C16 H16 . . 120.2
C15 C16 H16 . . 120.2
C20 C19 C18 . . 120.7(4)
C20 C19 H19 . . 119.7
C18 C19 H19 . . 119.7
C10 C11 C12 . . 120.4(4)
C10 C11 H11 . . 119.8
C12 C11 H11 . . 119.8
C17 C18 C26 . . 117.4(4)
C17 C18 C19 . . 123.1(4)
C26 C18 C19 . . 119.5(4)
C8 C13 C12 . . 121.6(4)
C8 C13 H13 . . 119.2
C12 C13 H13 . . 119.2
C13 C12 C11 . . 119.3(4)
C13 C12 H12 . . 120.3
C11 C12 H12 . . 120.3
C19 C20 C21 . . 121.9(4)
C19 C20 H20 . . 119.0
C21 C20 H20 . . 119.0

loop_
_geom_bond_atom_site_label_1
_geom_bond_atom_site_label_2
_geom_bond_site_symmetry_2
_geom_bond_distance
Cd1 O4 . 2.258(2)
Cd1 N1 . 2.336(3)
Cd1 N2 . 2.368(3)
Cd1 O2 5_676 2.368(2)
Cd1 O1 6_575 2.388(2)
Cd1 O2 6_575 2.497(2)
Cd1 O3 . 2.515(3)
Cd1 C14 . 2.731(3)
O4 C14 . 1.245(4)
O2 C1 . 1.271(4)
O2 Cd1 5_676 2.368(2)
O2 Cd1 6_576 2.497(2)
N1 C15 . 1.320(4)
N1 C26 . 1.355(4)
N2 C24 . 1.325(4)
N2 C25 . 1.358(4)
O1 C1 . 1.238(4)
O1 Cd1 6_576 2.388(2)
O3 C14 . 1.243(4)
C8 C13 . 1.367(5)
C8 C9 . 1.397(4)
C8 C5 . 1.491(4)
C22 C23 . 1.352(6)
C22 C21 . 1.393(5)
C22 H22 . 0.9300
C15 C16 . 1.393(5)
C15 H15 . 0.9300
C9 C10 . 1.380(4)
C9 H9 . 0.9300
C6 C7 . 1.385(4)
C6 C5 . 1.398(4)
C6 H6 . 0.9300
C25 C21 . 1.413(5)
C25 C26 . 1.432(4)
C7 C2 . 1.380(4)
C7 C1 . 1.505(4)
C5 C4 . 1.387(4)
C21 C20 . 1.423(5)
C26 C18 . 1.419(4)
C24 C23 . 1.406(6)
C24 H24 . 0.9300
C14 C10 . 1.509(4)
C10 C11 . 1.360(5)
C23 H23 . 0.9300
C2 C3 . 1.378(5)
C2 H2 . 0.9300
C3 C4 . 1.386(5)
C3 H3 . 0.9300
C17 C16 . 1.341(6)
C17 C18 . 1.401(6)
C17 H17 . 0.9300
C4 H4 . 0.9300
C16 H16 . 0.9300
C19 C20 . 1.336(6)
C19 C18 . 1.428(6)
C19 H19 . 0.9300
C11 C12 . 1.398(6)
C11 H11 . 0.9300
C13 C12 . 1.380(6)
C13 H13 . 0.9300
C12 H12 . 0.9300
C20 H20 . 0.9300

loop_
_geom_torsion_atom_site_label_1
_geom_torsion_atom_site_label_2
_geom_torsion_atom_site_label_3
_geom_torsion_atom_site_label_4
_geom_torsion_site_symmetry_1
_geom_torsion
N1 Cd1 O4 C14 . 45.0(3)
N2 Cd1 O4 C14 . -51.1(2)
O2 Cd1 O4 C14 5_676 120.7(2)
O1 Cd1 O4 C14 6_575 -131.0(2)
O2 Cd1 O4 C14 6_575 -168.08(19)
O3 Cd1 O4 C14 . 0.3(2)
O4 Cd1 N1 C15 . 60.5(3)
N2 Cd1 N1 C15 . -178.5(3)
O2 Cd1 N1 C15 5_676 -18.5(2)
O1 Cd1 N1 C15 6_575 -125.7(3)
O2 Cd1 N1 C15 6_575 -93.9(2)
O3 Cd1 N1 C15 . 95.1(2)
O4 Cd1 N1 C26 . -118.5(2)
N2 Cd1 N1 C26 . 2.46(19)
O2 Cd1 N1 C26 5_676 162.5(2)
O1 Cd1 N1 C26 6_575 55.2(3)
O2 Cd1 N1 C26 6_575 87.1(2)
O3 Cd1 N1 C26 . -83.9(2)
O4 Cd1 N2 C24 . -51.3(3)
N1 Cd1 N2 C24 . 179.7(3)
O2 Cd1 N2 C24 5_676 143.2(3)
O1 Cd1 N2 C24 6_575 30.4(3)
O2 Cd1 N2 C24 6_575 83.9(3)
O3 Cd1 N2 C24 . -90.5(3)
O4 Cd1 N2 C25 . 127.0(2)
N1 Cd1 N2 C25 . -2.0(2)
O2 Cd1 N2 C25 5_676 -38.5(3)
O1 Cd1 N2 C25 6_575 -151.3(2)
O2 Cd1 N2 C25 6_575 -97.8(2)
O3 Cd1 N2 C25 . 87.8(2)
O4 Cd1 O3 C14 . -0.3(2)
N1 Cd1 O3 C14 . -149.0(2)
N2 Cd1 O3 C14 . 140.1(2)
O2 Cd1 O3 C14 5_676 -69.7(2)
O1 Cd1 O3 C14 6_575 59.9(3)
O2 Cd1 O3 C14 6_575 103.3(5)
C26 N1 C15 C16 . 0.1(5)
Cd1 N1 C15 C16 . -178.9(2)
C13 C8 C9 C10 . -0.4(5)
C5 C8 C9 C10 . 176.5(3)
C24 N2 C25 C21 . 0.3(5)
Cd1 N2 C25 C21 . -178.1(2)
C24 N2 C25 C26 . 179.9(3)
Cd1 N2 C25 C26 . 1.5(3)
C5 C6 C7 C2 . -1.8(5)
C5 C6 C7 C1 . 176.4(3)
C7 C6 C5 C4 . 1.6(5)
C7 C6 C5 C8 . -179.4(3)
C13 C8 C5 C4 . 149.9(4)
C9 C8 C5 C4 . -26.9(5)
C13 C8 C5 C6 . -29.0(5)
C9 C8 C5 C6 . 154.2(3)
C23 C22 C21 C25 . -1.0(5)
C23 C22 C21 C20 . 179.4(4)
N2 C25 C21 C22 . 0.6(5)
C26 C25 C21 C22 . -179.0(3)
N2 C25 C21 C20 . -179.8(3)
C26 C25 C21 C20 . 0.6(5)
C15 N1 C26 C18 . -0.3(4)
Cd1 N1 C26 C18 . 178.9(2)
C15 N1 C26 C25 . 178.2(3)
Cd1 N1 C26 C25 . -2.7(3)
N2 C25 C26 N1 . 0.8(4)
C21 C25 C26 N1 . -179.6(3)
N2 C25 C26 C18 . 179.3(3)
C21 C25 C26 C18 . -1.1(4)
C25 N2 C24 C23 . -0.9(5)
Cd1 N2 C24 C23 . 177.4(3)
Cd1 O3 C14 O4 . 0.5(4)
Cd1 O3 C14 C10 . -178.2(3)
Cd1 O4 C14 O3 . -0.5(4)
Cd1 O4 C14 C10 . 178.2(3)
O4 Cd1 C14 O3 . 179.5(4)
N1 Cd1 C14 O3 . 33.6(3)
N2 Cd1 C14 O3 . -41.9(2)
O2 Cd1 C14 O3 5_676 118.2(2)
O1 Cd1 C14 O3 6_575 -129.4(2)
O2 Cd1 C14 O3 6_575 -158.9(2)
N1 Cd1 C14 O4 . -145.9(2)
N2 Cd1 C14 O4 . 138.5(2)
O2 Cd1 C14 O4 5_676 -61.3(2)
O1 Cd1 C14 O4 6_575 51.1(2)
O2 Cd1 C14 O4 6_575 21.6(3)
O3 Cd1 C14 O4 . -179.5(4)
O4 Cd1 C14 C10 . -12.9(19)
N1 Cd1 C14 C10 . -158.8(19)
N2 Cd1 C14 C10 . 126(2)
O2 Cd1 C14 C10 5_676 -74(2)
O1 Cd1 C14 C10 6_575 38(2)
O2 Cd1 C14 C10 6_575 9(2)
O3 Cd1 C14 C10 . 168(2)
C8 C9 C10 C11 . 1.4(6)
C8 C9 C10 C14 . -176.3(3)
O3 C14 C10 C11 . 12.1(6)
O4 C14 C10 C11 . -166.7(4)
O3 C14 C10 C9 . -170.2(4)
O4 C14 C10 C9 . 11.0(5)
C21 C22 C23 C24 . 0.5(6)
N2 C24 C23 C22 . 0.5(6)
C6 C7 C2 C3 . 0.2(6)
C1 C7 C2 C3 . -178.0(4)
Cd1 O1 C1 O2 6_576 -2.7(4)
Cd1 O1 C1 C7 6_576 174.9(3)
Cd1 O2 C1 O1 5_676 -104.7(4)
Cd1 O2 C1 O1 6_576 2.6(4)
Cd1 O2 C1 C7 5_676 77.7(4)
Cd1 O2 C1 C7 6_576 -175.0(3)
C2 C7 C1 O1 . -163.1(4)
C6 C7 C1 O1 . 18.7(5)
C2 C7 C1 O2 . 14.6(5)
C6 C7 C1 O2 . -163.6(3)
C7 C2 C3 C4 . 1.4(6)
C2 C3 C4 C5 . -1.5(6)
C6 C5 C4 C3 . 0.0(5)
C8 C5 C4 C3 . -178.9(4)
C18 C17 C16 C15 . 0.2(5)
N1 C15 C16 C17 . -0.1(5)
C9 C10 C11 C12 . -2.7(8)
C14 C10 C11 C12 . 175.1(5)
C16 C17 C18 C26 . -0.3(5)
C16 C17 C18 C19 . -179.5(3)
N1 C26 C18 C17 . 0.4(5)
C25 C26 C18 C17 . -178.1(3)
N1 C26 C18 C19 . 179.6(3)
C25 C26 C18 C19 . 1.1(5)
C20 C19 C18 C17 . 178.4(4)
C20 C19 C18 C26 . -0.7(5)
C9 C8 C13 C12 . 0.7(7)
C5 C8 C13 C12 . -176.2(5)
C8 C13 C12 C11 . -2.0(10)
C10 C11 C12 C13 . 3.0(10)
C18 C19 C20 C21 . 0.3(6)
C22 C21 C20 C19 . 179.3(4)
C25 C21 C20 C19 . -0.2(6)
